data_7239789
loop_
_publ_author_name
'Sharma, Vishal R.'
'Mehmood, Arshad'
'Janesko, Benjamin G.'
'Simanek, Eric E.'

_publ_section_title
;
 Efficient syntheses of macrocycles ranging from 22--28 atoms through
 spontaneous dimerization to yield bis-hydrazones
;
_journal_issue 6
_journal_name_full 'RSC Advances'
_journal_page_first 3217
_journal_page_last 3220
_journal_paper_doi 10.1039/C9RA08056B
_journal_volume 10
_journal_year 2020
_chemical_absolute_configuration syn
_chemical_formula_moiety '0.5(C24 H38 N16 O4), C2 F3 O2, 2(C H4 O)'
_chemical_formula_sum 'C16 H27 F3 N8 O6'
_chemical_formula_weight 484.45
_space_group_crystal_system monoclinic
_space_group_IT_number 9
_space_group_name_Hall 'C -2yc'
_space_group_name_H-M_alt 'C 1 c 1'
_atom_sites_solution_hydrogens geom
_audit_creation_date 2019-09-29
_audit_creation_method
;
Olex2 1.2
(compiled 2018.05.29 svn.r3508 for OlexSys, GUI svn.r5506)
;
_audit_update_record
;
2019-10-03 deposited with the CCDC.	2020-01-06 downloaded from the CCDC.
;
_cell_angle_alpha 90
_cell_angle_beta 119.248(12)
_cell_angle_gamma 90
_cell_formula_units_Z 8
_cell_length_a 24.515(10)
_cell_length_b 8.492(4)
_cell_length_c 25.298(10)
_cell_measurement_reflns_used 9970
_cell_measurement_temperature 100(2)
_cell_measurement_theta_max 27.10
_cell_measurement_theta_min 3.23
_cell_volume 4595(3)
_computing_molecular_graphics 'Olex2 (Dolomanov et al., 2009)'
_computing_publication_material 'Olex2 (Dolomanov et al., 2009)'
_computing_structure_refinement 'XL (Sheldrick, 2008)'
_computing_structure_solution 'SHELXT 2014/5 (Sheldrick, 2014)'
_diffrn_ambient_temperature 100.13
_diffrn_measured_fraction_theta_full 0.997
_diffrn_measured_fraction_theta_max 0.995
_diffrn_measurement_device_type 'Bruker APEX-II CCD'
_diffrn_measurement_method '\f and \w scans'
_diffrn_radiation_type MoK\a
_diffrn_radiation_wavelength 0.71073
_diffrn_reflns_av_R_equivalents 0.0297
_diffrn_reflns_av_unetI/netI 0.0382
_diffrn_reflns_Laue_measured_fraction_full 0.997
_diffrn_reflns_Laue_measured_fraction_max 0.995
_diffrn_reflns_limit_h_max 31
_diffrn_reflns_limit_h_min -31
_diffrn_reflns_limit_k_max 10
_diffrn_reflns_limit_k_min -10
_diffrn_reflns_limit_l_max 32
_diffrn_reflns_limit_l_min -32
_diffrn_reflns_number 25354
_diffrn_reflns_point_group_measured_fraction_full 0.939
_diffrn_reflns_point_group_measured_fraction_max 0.924
_diffrn_reflns_theta_full 25.242
_diffrn_reflns_theta_max 27.088
_diffrn_reflns_theta_min 2.889
_diffrn_standards_number 0
_exptl_absorpt_coefficient_mu 0.123
_exptl_absorpt_correction_T_max 0.7455
_exptl_absorpt_correction_T_min 0.6780
_exptl_absorpt_correction_type multi-scan
_exptl_absorpt_process_details
'SADABS-2016/2 (Bruker,2016/2) was used for absorption correction. wR2(int) was 0.0526 before and 0.0477 after correction. The Ratio of minimum to maximum transmission is 0.9095. The \l/2 correction factor is Not present.'
_exptl_crystal_colour 'clear light colourless'
_exptl_crystal_colour_lustre clear
_exptl_crystal_colour_modifier light
_exptl_crystal_colour_primary colourless
_exptl_crystal_density_diffrn 1.400
_exptl_crystal_description block
_exptl_crystal_F_000 2032
_exptl_crystal_size_max 0.565
_exptl_crystal_size_mid 0.482
_exptl_crystal_size_min 0.386
_refine_diff_density_max 0.700
_refine_diff_density_min -0.446
_refine_diff_density_rms 0.056
_refine_ls_abs_structure_details
;
 Flack x determined using 3064 quotients [(I+)-(I-)]/[(I+)+(I-)]
 (Parsons, Flack and Wagner, Acta Cryst. B69 (2013) 249-259).
;
_refine_ls_abs_structure_Flack -0.1(2)
_refine_ls_extinction_method none
_refine_ls_goodness_of_fit_ref 1.049
_refine_ls_hydrogen_treatment constr
_refine_ls_matrix_type full
_refine_ls_number_parameters 603
_refine_ls_number_reflns 9347
_refine_ls_number_restraints 2
_refine_ls_restrained_S_all 1.049
_refine_ls_R_factor_all 0.0680
_refine_ls_R_factor_gt 0.0536
_refine_ls_shift/su_max 0.000
_refine_ls_shift/su_mean 0.000
_refine_ls_structure_factor_coef Fsqd
_refine_ls_weighting_details 'w=1/[\s^2^(Fo^2^)+(0.0750P)^2^+4.9482P] where P=(Fo^2^+2Fc^2^)/3'
_refine_ls_weighting_scheme calc
_refine_ls_wR_factor_gt 0.1309
_refine_ls_wR_factor_ref 0.1421
_reflns_Friedel_coverage 0.855
_reflns_Friedel_fraction_full 0.880
_reflns_Friedel_fraction_max 0.852
_reflns_number_gt 7912
_reflns_number_total 9347
_reflns_threshold_expression 'I > 2\s(I)'
_cod_data_source_file c9ra08056b2.cif
_cod_data_source_block 3x3
_cod_depositor_comments 'Adding full bibliography for 7239788--7239792.cif.'
_cod_database_code 7239789
_shelx_shelxl_version_number 2018/3
_shelx_space_group_comment
;
The symmetry employed for this shelxl refinement is uniquely defined
by the following loop, which should always be used as a source of
symmetry information in preference to the above space-group names.
They are only intended as comments.
;
_olex2_refinement_description
;
1. Fixed Uiso
 At 1.2 times of:
  All C(H) groups, All C(H,H) groups, All N(H) groups
 At 1.5 times of:
  All C(H,H,H) groups, All O(H) groups
2.a Secondary CH2 refined with riding coordinates:
 C9(H9A,H9B), C21(H21A,H21B), C12(H12A,H12B), C23(H23A,H23B), C4(H4A,H4B),
 C16(H16A,H16B), C2(H2A,H2B), C24(H24A,H24B), C11(H11A,H11B), C19(H19A,H19B),
 C3(H3A,H3B), C17(H17A,H17B), C1(H1A,H1B), C18(H18A,H18B)
2.b Aromatic/amide H refined with riding coordinates:
 N1(H1), N14(H14), N9(H9), N5(H5), N8(H8), N6(H6), N16(H16), N13(H13),
 C20(H20), C8(H8A)
2.c Idealised Me refined as rotating group:
 C29(H29A,H29B,H29C), C31(H31A,H31B,H31C), C32(H32A,H32B,H32C), C30(H30A,H30B,
 H30C)
2.d Idealised tetrahedral OH refined as rotating group:
 O12(H12), O10(H10), O9(H9C), O11(H11)
;
_olex2_submission_special_instructions 'No special instructions were received'

loop_
_space_group_symop_operation_xyz
'x, y, z'
'x, -y, z+1/2'
'x+1/2, y+1/2, z'
'x+1/2, -y+1/2, z+1/2'

loop_
_atom_site_label
_atom_site_type_symbol
_atom_site_fract_x
_atom_site_fract_y
_atom_site_fract_z
_atom_site_U_iso_or_equiv
_atom_site_adp_type
_atom_site_occupancy
_atom_site_site_symmetry_order
_atom_site_calc_flag
_atom_site_refinement_flags_posn
O3 O 0.40486(15) 0.2353(3) 0.28889(14) 0.0308(7) Uani 1 1 d .
O8 O 0.32586(14) 0.8606(4) 0.41770(14) 0.0326(7) Uani 1 1 d .
O2 O 0.53316(16) 1.0535(4) 0.68897(14) 0.0327(7) Uani 1 1 d .
F2 F 0.41585(17) 0.5973(4) 0.65288(15) 0.0534(9) Uani 1 1 d .
O7 O 0.38487(14) 0.7304(4) 0.38709(14) 0.0332(7) Uani 1 1 d .
N11 N 0.60873(16) 0.3980(4) 0.50219(15) 0.0234(7) Uani 1 1 d .
N1 N 0.50096(16) 0.8503(4) 0.47609(14) 0.0200(7) Uani 1 1 d .
H1 H 0.469051 0.794654 0.449451 0.024 Uiso 1 1 calc R
N14 N 0.41186(17) 0.4863(4) 0.32084(15) 0.0241(7) Uani 1 1 d .
H14 H 0.397914 0.559723 0.335775 0.029 Uiso 1 1 calc R
N7 N 0.58712(16) 0.6348(4) 0.60561(15) 0.0211(7) Uani 1 1 d .
N9 N 0.51964(16) 0.4457(4) 0.51277(15) 0.0207(7) Uani 1 1 d .
H9 H 0.502403 0.494983 0.531523 0.025 Uiso 1 1 calc R
O5 O 0.45328(15) 0.5543(4) 0.57129(15) 0.0364(8) Uani 1 1 d .
O12 O 0.65718(16) 1.2385(4) 0.90193(16) 0.0378(8) Uani 1 1 d .
H12 H 0.640612 1.239458 0.863980 0.057 Uiso 1 1 calc GR
N2 N 0.60672(16) 0.9252(4) 0.51734(15) 0.0221(7) Uani 1 1 d .
N5 N 0.44006(16) 0.9521(4) 0.51444(14) 0.0209(7) Uani 1 1 d .
H5 H 0.409481 0.895075 0.486710 0.025 Uiso 1 1 calc R
N8 N 0.61528(16) 0.5619(4) 0.57636(15) 0.0210(7) Uani 1 1 d .
H8 H 0.655155 0.577188 0.588382 0.025 Uiso 1 1 calc R
N6 N 0.53031(17) 0.8040(4) 0.65670(16) 0.0251(8) Uani 1 1 d .
H6 H 0.506859 0.723156 0.636665 0.030 Uiso 1 1 calc R
N10 N 0.51036(16) 0.2703(4) 0.43612(14) 0.0214(7) Uani 1 1 d .
N16 N 0.56259(16) 0.7585(4) 0.43630(15) 0.0210(7) Uani 1 1 d .
H16 H 0.597873 0.754438 0.435168 0.025 Uiso 1 1 calc R
N15 N 0.51045(16) 0.6740(4) 0.39544(15) 0.0219(7) Uani 1 1 d .
N3 N 0.54397(15) 1.0258(4) 0.55929(14) 0.0196(7) Uani 1 1 d .
O6 O 0.36568(15) 0.4207(4) 0.51181(17) 0.0418(9) Uani 1 1 d .
N13 N 0.42604(16) 0.3206(4) 0.45050(16) 0.0235(7) Uani 1 1 d .
H13 H 0.411152 0.370665 0.471178 0.028 Uiso 1 1 calc R
F4 F 0.23733(18) 0.8837(6) 0.30166(16) 0.0780(13) Uani 1 1 d .
O1 O 0.75675(16) 1.1859(6) 0.70596(16) 0.0518(11) Uani 1 1 d .
N4 N 0.64845(16) 1.0856(4) 0.60225(15) 0.0245(7) Uani 1 1 d .
O4 O 0.63920(18) 0.1857(5) 0.34014(16) 0.0483(10) Uani 1 1 d .
O10 O 0.24057(17) -0.0957(5) 0.11840(17) 0.0500(10) Uani 1 1 d .
H10 H 0.268460 -0.045257 0.147726 0.075 Uiso 1 1 calc GR
N12 N 0.59682(18) 0.2381(4) 0.42391(16) 0.0280(8) Uani 1 1 d .
F5 F 0.24494(18) 0.6402(6) 0.3184(2) 0.0946(17) Uani 1 1 d .
C15 C 0.58072(18) 0.4676(5) 0.52938(17) 0.0198(8) Uani 1 1 d .
F3 F 0.3254(2) 0.6175(7) 0.5767(2) 0.0953(16) Uani 1 1 d .
C10 C 0.3901(2) 0.3382(5) 0.31392(18) 0.0262(9) Uani 1 1 d .
C5 C 0.59806(19) 1.0095(5) 0.55828(17) 0.0191(8) Uani 1 1 d .
C7 C 0.49597(19) 0.9444(4) 0.51782(16) 0.0187(8) Uani 1 1 d .
C14 C 0.57092(19) 0.3031(5) 0.45482(17) 0.0205(8) Uani 1 1 d .
O9 O 0.3477(2) 0.0081(5) 0.2066(2) 0.0797(17) Uani 1 1 d .
H9C H 0.355630 0.087005 0.229212 0.120 Uiso 1 1 calc GR
F6 F 0.29130(18) 0.7306(8) 0.27489(16) 0.104(2) Uani 1 1 d .
C22 C 0.5035(2) 0.9416(5) 0.65586(18) 0.0235(8) Uani 1 1 d .
C13 C 0.48515(18) 0.3430(4) 0.46522(17) 0.0191(8) Uani 1 1 d .
C6 C 0.55731(19) 0.8469(5) 0.47767(17) 0.0200(8) Uani 1 1 d .
C25 C 0.3357(2) 0.7912(5) 0.3807(2) 0.0279(9) Uani 1 1 d .
O11 O 0.5992(3) 1.2593(5) 0.77776(19) 0.0673(14) Uani 1 1 d .
H11 H 0.587890 1.182120 0.753971 0.101 Uiso 1 1 calc GR
C20 C 0.6238(2) 0.7024(5) 0.65579(18) 0.0254(9) Uani 1 1 d .
H20 H 0.667718 0.698889 0.671039 0.030 Uiso 1 1 calc R
C9 C 0.4589(2) 0.5240(5) 0.3033(2) 0.0286(9) Uani 1 1 d .
H9A H 0.438964 0.585183 0.265108 0.034 Uiso 1 1 calc R
H9B H 0.474799 0.424671 0.295255 0.034 Uiso 1 1 calc R
C21 C 0.5981(2) 0.7867(5) 0.69052(18) 0.0270(9) Uani 1 1 d .
H21A H 0.609714 0.728178 0.728412 0.032 Uiso 1 1 calc R
H21B H 0.617418 0.892432 0.701810 0.032 Uiso 1 1 calc R
C12 C 0.3843(2) 0.2160(5) 0.40131(18) 0.0246(9) Uani 1 1 d .
H12A H 0.354032 0.168020 0.411779 0.029 Uiso 1 1 calc R
H12B H 0.409257 0.129946 0.397229 0.029 Uiso 1 1 calc R
C8 C 0.5129(2) 0.6159(5) 0.3501(2) 0.0268(9) Uani 1 1 d .
H8A H 0.549103 0.631128 0.346137 0.032 Uiso 1 1 calc R
C23 C 0.4352(2) 0.9610(5) 0.6106(2) 0.0278(9) Uani 1 1 d .
H23A H 0.414313 1.019795 0.629493 0.033 Uiso 1 1 calc R
H23B H 0.415326 0.856085 0.598486 0.033 Uiso 1 1 calc R
C4 C 0.6438(2) 1.1869(5) 0.64647(19) 0.0263(9) Uani 1 1 d .
H4A H 0.605116 1.161879 0.648008 0.032 Uiso 1 1 calc R
H4B H 0.641706 1.298558 0.634358 0.032 Uiso 1 1 calc R
C16 C 0.5622(2) 0.1307(5) 0.3729(2) 0.0301(10) Uani 1 1 d .
H16A H 0.516968 0.136786 0.359311 0.036 Uiso 1 1 calc R
H16B H 0.576243 0.021042 0.385523 0.036 Uiso 1 1 calc R
C28 C 0.4012(2) 0.4979(5) 0.5570(2) 0.0323(10) Uani 1 1 d .
F1 F 0.3607(4) 0.3937(6) 0.6178(3) 0.135(3) Uani 1 1 d .
C2 C 0.7080(2) 1.0971(6) 0.6018(2) 0.0310(10) Uani 1 1 d .
H2A H 0.711589 1.201693 0.586469 0.037 Uiso 1 1 calc R
H2B H 0.709911 1.015528 0.574756 0.037 Uiso 1 1 calc R
C24 C 0.4268(2) 1.0500(5) 0.55428(19) 0.0257(9) Uani 1 1 d .
H24A H 0.383259 1.089046 0.531364 0.031 Uiso 1 1 calc R
H24B H 0.454951 1.142483 0.567276 0.031 Uiso 1 1 calc R
C11 C 0.3486(2) 0.3014(5) 0.3407(2) 0.0306(10) Uani 1 1 d .
H11A H 0.313315 0.234723 0.312077 0.037 Uiso 1 1 calc R
H11B H 0.331016 0.400561 0.346614 0.037 Uiso 1 1 calc R
C19 C 0.6632(2) 0.2503(7) 0.4426(2) 0.0369(11) Uani 1 1 d .
H19A H 0.684041 0.148156 0.459128 0.044 Uiso 1 1 calc R
H19B H 0.683059 0.330851 0.474825 0.044 Uiso 1 1 calc R
C3 C 0.7004(2) 1.1615(7) 0.7084(2) 0.0370(11) Uani 1 1 d .
H3A H 0.698807 1.235477 0.737889 0.044 Uiso 1 1 calc R
H3B H 0.699743 1.052855 0.722344 0.044 Uiso 1 1 calc R
C26 C 0.2780(3) 0.7697(10) 0.3173(3) 0.0582(18) Uani 1 1 d .
C17 C 0.5739(2) 0.1768(6) 0.3215(2) 0.0358(11) Uani 1 1 d .
H17A H 0.553872 0.098597 0.288489 0.043 Uiso 1 1 calc R
H17B H 0.554332 0.280368 0.305381 0.043 Uiso 1 1 calc R
C29 C 0.3922(3) -0.1100(7) 0.2374(3) 0.0563(16) Uani 1 1 d .
H29A H 0.377157 -0.210334 0.215964 0.084 Uiso 1 1 calc GR
H29B H 0.398805 -0.120269 0.278679 0.084 Uiso 1 1 calc GR
H29C H 0.431773 -0.081814 0.238988 0.084 Uiso 1 1 calc GR
C1 C 0.7614(2) 1.0737(8) 0.6662(2) 0.0443(13) Uani 1 1 d .
H1A H 0.759650 0.965690 0.680067 0.053 Uiso 1 1 calc R
H1B H 0.801937 1.086493 0.667005 0.053 Uiso 1 1 calc R
C18 C 0.6705(3) 0.2961(8) 0.3881(2) 0.0465(13) Uani 1 1 d .
H18A H 0.652754 0.402488 0.373931 0.056 Uiso 1 1 calc R
H18B H 0.715395 0.299438 0.400046 0.056 Uiso 1 1 calc R
C27 C 0.3765(3) 0.5238(8) 0.6024(3) 0.0503(15) Uani 1 1 d .
C31 C 0.5846(4) 1.4019(7) 0.7438(3) 0.0601(18) Uani 1 1 d .
H31A H 0.598651 1.394309 0.713682 0.090 Uiso 1 1 calc GR
H31B H 0.605841 1.490102 0.771223 0.090 Uiso 1 1 calc GR
H31C H 0.539326 1.419211 0.723220 0.090 Uiso 1 1 calc GR
C32 C 0.7210(3) 1.1893(9) 0.9277(3) 0.0618(17) Uani 1 1 d .
H32A H 0.724275 1.106147 0.902529 0.093 Uiso 1 1 calc GR
H32B H 0.735438 1.148975 0.968691 0.093 Uiso 1 1 calc GR
H32C H 0.746894 1.279183 0.929423 0.093 Uiso 1 1 calc GR
C30 C 0.2543(3) -0.0972(10) 0.0696(3) 0.070(2) Uani 1 1 d .
H30A H 0.220548 -0.150569 0.034551 0.105 Uiso 1 1 calc GR
H30B H 0.293752 -0.153251 0.082250 0.105 Uiso 1 1 calc GR
H30C H 0.258171 0.011265 0.058570 0.105 Uiso 1 1 calc GR

loop_
_atom_site_aniso_label
_atom_site_aniso_U_11
_atom_site_aniso_U_22
_atom_site_aniso_U_33
_atom_site_aniso_U_23
_atom_site_aniso_U_13
_atom_site_aniso_U_12
O3 0.0326(17) 0.0254(15) 0.0273(16) -0.0036(13) 0.0091(15) 0.0000(13)
O8 0.0215(15) 0.0465(19) 0.0306(17) -0.0128(14) 0.0133(14) -0.0069(14)
O2 0.0415(19) 0.0310(17) 0.0203(15) -0.0075(12) 0.0109(14) -0.0043(14)
F2 0.069(2) 0.061(2) 0.0463(19) -0.0140(15) 0.0409(19) -0.0201(17)
O7 0.0222(16) 0.0460(19) 0.0269(17) -0.0141(14) 0.0086(14) -0.0045(14)
N11 0.0188(17) 0.0321(19) 0.0160(16) 0.0027(14) 0.0058(14) -0.0005(14)
N1 0.0206(17) 0.0223(16) 0.0148(16) -0.0009(13) 0.0068(14) -0.0046(13)
N14 0.0290(19) 0.0245(17) 0.0175(17) -0.0037(13) 0.0103(15) -0.0032(14)
N7 0.0238(17) 0.0221(16) 0.0150(16) 0.0016(13) 0.0076(14) 0.0002(13)
N9 0.0207(17) 0.0250(17) 0.0172(16) 0.0007(13) 0.0099(14) -0.0016(13)
O5 0.0381(19) 0.0413(18) 0.039(2) -0.0164(15) 0.0262(17) -0.0132(15)
O12 0.0277(17) 0.055(2) 0.0327(18) -0.0003(16) 0.0162(16) 0.0015(15)
N2 0.0186(17) 0.0270(18) 0.0186(16) 0.0028(13) 0.0074(15) -0.0023(13)
N5 0.0195(17) 0.0273(17) 0.0135(16) -0.0030(13) 0.0063(14) -0.0016(14)
N8 0.0183(17) 0.0272(17) 0.0179(16) -0.0017(13) 0.0093(14) -0.0017(13)
N6 0.030(2) 0.0280(18) 0.0178(16) -0.0032(14) 0.0122(16) -0.0059(15)
N10 0.0247(18) 0.0240(17) 0.0153(16) 0.0014(12) 0.0096(15) -0.0030(13)
N16 0.0222(17) 0.0240(17) 0.0203(17) -0.0056(13) 0.0133(15) -0.0047(13)
N15 0.0239(18) 0.0213(17) 0.0199(17) -0.0002(13) 0.0102(15) -0.0021(13)
N3 0.0204(17) 0.0206(16) 0.0143(15) -0.0009(12) 0.0059(14) -0.0025(13)
O6 0.0273(17) 0.056(2) 0.046(2) -0.0193(17) 0.0208(17) -0.0102(16)
N13 0.0208(17) 0.0281(18) 0.0199(17) 0.0012(14) 0.0086(15) -0.0004(14)
F4 0.049(2) 0.116(3) 0.038(2) -0.001(2) -0.0030(18) 0.023(2)
O1 0.0261(18) 0.102(3) 0.0226(17) -0.0173(19) 0.0084(16) -0.0209(19)
N4 0.0191(17) 0.0314(19) 0.0178(17) -0.0015(14) 0.0051(15) -0.0061(14)
O4 0.042(2) 0.082(3) 0.0292(18) -0.0090(18) 0.0239(17) -0.0026(19)
O10 0.0232(18) 0.080(3) 0.036(2) -0.0093(19) 0.0065(17) 0.0030(18)
N12 0.031(2) 0.034(2) 0.0208(18) -0.0008(15) 0.0140(17) 0.0005(16)
F5 0.039(2) 0.115(4) 0.110(4) -0.074(3) 0.021(2) -0.028(2)
C15 0.0197(19) 0.0233(19) 0.0142(18) 0.0034(15) 0.0065(16) 0.0001(15)
F3 0.056(2) 0.163(5) 0.081(3) -0.033(3) 0.044(2) 0.012(3)
C10 0.023(2) 0.029(2) 0.0150(19) 0.0000(16) 0.0004(17) 0.0006(17)
C5 0.0217(19) 0.0199(18) 0.0140(18) 0.0025(14) 0.0074(16) -0.0032(14)
C7 0.023(2) 0.0185(18) 0.0133(18) 0.0035(14) 0.0081(17) 0.0007(15)
C14 0.023(2) 0.0244(19) 0.0148(18) 0.0045(15) 0.0102(17) 0.0027(16)
O9 0.058(3) 0.048(3) 0.069(3) -0.031(2) -0.019(2) 0.017(2)
F6 0.039(2) 0.234(6) 0.0283(18) -0.037(3) 0.0075(17) 0.013(3)
C22 0.032(2) 0.025(2) 0.0142(18) -0.0010(15) 0.0124(18) -0.0031(17)
C13 0.021(2) 0.0196(18) 0.0145(18) 0.0056(14) 0.0071(16) 0.0010(15)
C6 0.023(2) 0.0224(19) 0.0150(18) 0.0048(15) 0.0091(17) -0.0009(15)
C25 0.018(2) 0.040(2) 0.025(2) -0.0091(18) 0.0102(19) -0.0094(18)
O11 0.105(4) 0.051(2) 0.038(2) -0.0055(18) 0.028(3) -0.024(2)
C20 0.024(2) 0.031(2) 0.0164(19) 0.0030(16) 0.0066(18) -0.0004(17)
C9 0.045(3) 0.023(2) 0.021(2) -0.0039(16) 0.019(2) -0.0036(18)
C21 0.028(2) 0.034(2) 0.0134(19) 0.0001(16) 0.0056(18) -0.0025(18)
C12 0.022(2) 0.028(2) 0.021(2) 0.0002(16) 0.0080(18) -0.0059(17)
C8 0.033(2) 0.029(2) 0.024(2) -0.0028(17) 0.019(2) -0.0041(18)
C23 0.027(2) 0.033(2) 0.026(2) -0.0050(18) 0.0159(19) -0.0022(18)
C4 0.028(2) 0.025(2) 0.021(2) -0.0005(16) 0.0086(19) -0.0044(17)
C16 0.043(3) 0.028(2) 0.026(2) 0.0001(18) 0.022(2) 0.0003(19)
C28 0.037(3) 0.026(2) 0.041(3) -0.0063(19) 0.025(2) -0.0041(19)
F1 0.244(7) 0.106(4) 0.136(4) -0.057(3) 0.157(5) -0.113(5)
C2 0.025(2) 0.048(3) 0.020(2) -0.0052(19) 0.0109(19) -0.014(2)
C24 0.025(2) 0.029(2) 0.022(2) -0.0021(16) 0.0113(18) 0.0035(17)
C11 0.024(2) 0.034(2) 0.023(2) 0.0011(18) 0.0032(19) -0.0063(18)
C19 0.025(2) 0.061(3) 0.025(2) -0.005(2) 0.012(2) 0.003(2)
C3 0.023(2) 0.061(3) 0.021(2) -0.003(2) 0.0064(19) -0.003(2)
C26 0.022(3) 0.114(6) 0.033(3) -0.026(3) 0.010(2) 0.001(3)
C17 0.039(3) 0.051(3) 0.022(2) -0.003(2) 0.018(2) -0.002(2)
C29 0.041(3) 0.051(3) 0.051(3) -0.017(3) 0.003(3) 0.015(3)
C1 0.023(2) 0.085(4) 0.022(2) -0.002(2) 0.009(2) -0.006(2)
C18 0.037(3) 0.075(4) 0.034(3) -0.008(3) 0.023(2) -0.010(3)
C27 0.049(3) 0.064(4) 0.053(3) -0.012(3) 0.037(3) -0.025(3)
C31 0.109(6) 0.040(3) 0.053(4) -0.008(3) 0.056(4) -0.003(3)
C32 0.040(3) 0.076(4) 0.067(4) -0.008(3) 0.023(3) 0.008(3)
C30 0.044(3) 0.113(6) 0.046(4) -0.005(4) 0.016(3) 0.033(4)

loop_
_atom_type_symbol
_atom_type_description
_atom_type_scat_dispersion_real
_atom_type_scat_dispersion_imag
_atom_type_scat_source
C C 0.0033 0.0016 'International Tables Vol C Tables 4.2.6.8 and 6.1.1.4'
H H 0.0000 0.0000 'International Tables Vol C Tables 4.2.6.8 and 6.1.1.4'
F F 0.0171 0.0103 'International Tables Vol C Tables 4.2.6.8 and 6.1.1.4'
N N 0.0061 0.0033 'International Tables Vol C Tables 4.2.6.8 and 6.1.1.4'
O O 0.0106 0.0060 'International Tables Vol C Tables 4.2.6.8 and 6.1.1.4'

loop_
_geom_angle_atom_site_label_1
_geom_angle_atom_site_label_2
_geom_angle_atom_site_label_3
_geom_angle
C15 N11 C14 114.7(3)
C7 N1 H1 121.3
C6 N1 H1 121.3
C6 N1 C7 117.3(3)
C10 N14 H14 120.4
C10 N14 C9 119.2(4)
C9 N14 H14 120.4
C20 N7 N8 116.1(4)
C15 N9 H9 121.1
C15 N9 C13 117.8(3)
C13 N9 H9 121.1
C32 O12 H12 109.5
C6 N2 C5 114.8(3)
C7 N5 H5 118.2
C7 N5 C24 123.5(3)
C24 N5 H5 118.2
N7 N8 H8 120.7
C15 N8 N7 118.6(3)
C15 N8 H8 120.7
C22 N6 H6 119.7
C22 N6 C21 120.6(4)
C21 N6 H6 119.7
C13 N10 C14 116.2(3)
N15 N16 H16 121.2
C6 N16 H16 121.2
C6 N16 N15 117.7(3)
C8 N15 N16 116.0(4)
C7 N3 C5 115.7(3)
C13 N13 H13 118.6
C13 N13 C12 122.8(4)
C12 N13 H13 118.6
C3 O1 C1 110.2(4)
C5 N4 C4 121.9(4)
C5 N4 C2 122.4(3)
C4 N4 C2 114.7(3)
C18 O4 C17 111.4(4)
C30 O10 H10 109.5
C14 N12 C16 122.3(4)
C14 N12 C19 123.4(4)
C19 N12 C16 113.8(4)
N11 C15 N9 123.5(4)
N11 C15 N8 117.7(3)
N8 C15 N9 118.8(3)
O3 C10 N14 122.2(4)
O3 C10 C11 121.1(4)
N14 C10 C11 116.7(4)
N3 C5 N2 126.2(4)
N3 C5 N4 116.5(3)
N4 C5 N2 117.2(4)
N5 C7 N1 117.0(3)
N3 C7 N1 122.2(4)
N3 C7 N5 120.8(4)
N10 C14 N11 126.1(4)
N12 C14 N11 116.3(4)
N12 C14 N10 117.6(4)
C29 O9 H9C 109.5
O2 C22 N6 122.5(4)
O2 C22 C23 119.8(4)
N6 C22 C23 117.6(4)
N10 C13 N9 121.5(4)
N13 C13 N9 117.0(4)
N13 C13 N10 121.4(4)
N2 C6 N1 123.7(4)
N2 C6 N16 118.2(4)
N16 C6 N1 118.1(4)
O8 C25 O7 129.6(4)
O8 C25 C26 115.3(4)
O7 C25 C26 115.0(4)
C31 O11 H11 109.5
N7 C20 H20 119.8
N7 C20 C21 120.4(4)
C21 C20 H20 119.8
N14 C9 H9A 108.9
N14 C9 H9B 108.9
N14 C9 C8 113.4(3)
H9A C9 H9B 107.7
C8 C9 H9A 108.9
C8 C9 H9B 108.9
N6 C21 C20 113.0(3)
N6 C21 H21A 109.0
N6 C21 H21B 109.0
C20 C21 H21A 109.0
C20 C21 H21B 109.0
H21A C21 H21B 107.8
N13 C12 H12A 109.1
N13 C12 H12B 109.1
N13 C12 C11 112.7(3)
H12A C12 H12B 107.8
C11 C12 H12A 109.1
C11 C12 H12B 109.1
N15 C8 C9 120.2(4)
N15 C8 H8A 119.9
C9 C8 H8A 119.9
C22 C23 H23A 109.5
C22 C23 H23B 109.5
C22 C23 C24 110.8(4)
H23A C23 H23B 108.1
C24 C23 H23A 109.5
C24 C23 H23B 109.5
N4 C4 H4A 109.8
N4 C4 H4B 109.8
N4 C4 C3 109.4(4)
H4A C4 H4B 108.2
C3 C4 H4A 109.8
C3 C4 H4B 109.8
N12 C16 H16A 109.9
N12 C16 H16B 109.9
N12 C16 C17 108.9(4)
H16A C16 H16B 108.3
C17 C16 H16A 109.9
C17 C16 H16B 109.9
O5 C28 C27 116.5(4)
O6 C28 O5 129.5(4)
O6 C28 C27 114.0(4)
N4 C2 H2A 110.0
N4 C2 H2B 110.0
N4 C2 C1 108.7(4)
H2A C2 H2B 108.3
C1 C2 H2A 110.0
C1 C2 H2B 110.0
N5 C24 C23 112.7(3)
N5 C24 H24A 109.1
N5 C24 H24B 109.1
C23 C24 H24A 109.1
C23 C24 H24B 109.1
H24A C24 H24B 107.8
C10 C11 C12 111.6(4)
C10 C11 H11A 109.3
C10 C11 H11B 109.3
C12 C11 H11A 109.3
C12 C11 H11B 109.3
H11A C11 H11B 108.0
N12 C19 H19A 109.8
N12 C19 H19B 109.8
N12 C19 C18 109.2(4)
H19A C19 H19B 108.3
C18 C19 H19A 109.8
C18 C19 H19B 109.8
O1 C3 C4 110.5(4)
O1 C3 H3A 109.6
O1 C3 H3B 109.6
C4 C3 H3A 109.6
C4 C3 H3B 109.6
H3A C3 H3B 108.1
F4 C26 F5 103.2(5)
F4 C26 F6 113.5(6)
F4 C26 C25 113.8(5)
F5 C26 C25 108.9(6)
F6 C26 F5 101.5(6)
F6 C26 C25 114.4(4)
O4 C17 C16 112.5(4)
O4 C17 H17A 109.1
O4 C17 H17B 109.1
C16 C17 H17A 109.1
C16 C17 H17B 109.1
H17A C17 H17B 107.8
O9 C29 H29A 109.5
O9 C29 H29B 109.5
O9 C29 H29C 109.5
H29A C29 H29B 109.5
H29A C29 H29C 109.5
H29B C29 H29C 109.5
O1 C1 C2 110.1(5)
O1 C1 H1A 109.7
O1 C1 H1B 109.6
C2 C1 H1A 109.7
C2 C1 H1B 109.7
H1A C1 H1B 108.2
O4 C18 C19 110.5(5)
O4 C18 H18A 109.6
O4 C18 H18B 109.6
C19 C18 H18A 109.6
C19 C18 H18B 109.6
H18A C18 H18B 108.1
F2 C27 F3 104.7(5)
F2 C27 C28 114.7(4)
F3 C27 C28 109.4(5)
F1 C27 F2 107.2(5)
F1 C27 F3 107.6(6)
F1 C27 C28 112.6(5)
O11 C31 H31A 109.5
O11 C31 H31B 109.5
O11 C31 H31C 109.5
H31A C31 H31B 109.5
H31A C31 H31C 109.5
H31B C31 H31C 109.5
O12 C32 H32A 109.5
O12 C32 H32B 109.5
O12 C32 H32C 109.5
H32A C32 H32B 109.5
H32A C32 H32C 109.5
H32B C32 H32C 109.5
O10 C30 H30A 109.5
O10 C30 H30B 109.5
O10 C30 H30C 109.5
H30A C30 H30B 109.5
H30A C30 H30C 109.5
H30B C30 H30C 109.5

loop_
_geom_bond_atom_site_label_1
_geom_bond_atom_site_label_2
_geom_bond_distance
O3 C10 1.233(5)
O8 C25 1.226(5)
O2 C22 1.240(5)
F2 C27 1.321(7)
O7 C25 1.248(5)
N11 C15 1.325(5)
N11 C14 1.364(5)
N1 H1 0.8800
N1 C7 1.376(5)
N1 C6 1.362(5)
N14 H14 0.8800
N14 C10 1.344(6)
N14 C9 1.461(6)
N7 N8 1.381(5)
N7 C20 1.278(5)
N9 H9 0.8800
N9 C15 1.356(5)
N9 C13 1.389(5)
O5 C28 1.240(6)
O12 H12 0.8400
O12 C32 1.432(7)
N2 C5 1.358(5)
N2 C6 1.315(5)
N5 H5 0.8800
N5 C7 1.333(5)
N5 C24 1.461(5)
N8 H8 0.8800
N8 C15 1.337(5)
N6 H6 0.8800
N6 C22 1.336(6)
N6 C21 1.458(6)
N10 C14 1.349(5)
N10 C13 1.323(5)
N16 H16 0.8800
N16 N15 1.388(5)
N16 C6 1.344(5)
N15 C8 1.276(5)
N3 C5 1.346(5)
N3 C7 1.326(5)
O6 C28 1.234(6)
N13 H13 0.8800
N13 C13 1.322(5)
N13 C12 1.462(5)
F4 C26 1.304(8)
O1 C3 1.429(6)
O1 C1 1.430(7)
N4 C5 1.355(5)
N4 C4 1.460(6)
N4 C2 1.469(5)
O4 C17 1.432(6)
O4 C18 1.424(7)
O10 H10 0.8400
O10 C30 1.430(8)
N12 C14 1.343(5)
N12 C16 1.466(6)
N12 C19 1.459(6)
F5 C26 1.374(9)
F3 C27 1.353(8)
C10 C11 1.506(7)
O9 H9C 0.8400
O9 C29 1.405(7)
F6 C26 1.308(6)
C22 C23 1.506(6)
C25 C26 1.545(7)
O11 H11 0.8400
O11 C31 1.425(8)
C20 H20 0.9500
C20 C21 1.491(6)
C9 H9A 0.9900
C9 H9B 0.9900
C9 C8 1.493(6)
C21 H21A 0.9900
C21 H21B 0.9900
C12 H12A 0.9900
C12 H12B 0.9900
C12 C11 1.527(6)
C8 H8A 0.9500
C23 H23A 0.9900
C23 H23B 0.9900
C23 C24 1.535(6)
C4 H4A 0.9900
C4 H4B 0.9900
C4 C3 1.518(7)
C16 H16A 0.9900
C16 H16B 0.9900
C16 C17 1.511(6)
C28 C27 1.553(7)
F1 C27 1.293(7)
C2 H2A 0.9900
C2 H2B 0.9900
C2 C1 1.525(7)
C24 H24A 0.9900
C24 H24B 0.9900
C11 H11A 0.9900
C11 H11B 0.9900
C19 H19A 0.9900
C19 H19B 0.9900
C19 C18 1.527(7)
C3 H3A 0.9900
C3 H3B 0.9900
C17 H17A 0.9900
C17 H17B 0.9900
C29 H29A 0.9800
C29 H29B 0.9800
C29 H29C 0.9800
C1 H1A 0.9900
C1 H1B 0.9900
C18 H18A 0.9900
C18 H18B 0.9900
C31 H31A 0.9800
C31 H31B 0.9800
C31 H31C 0.9800
C32 H32A 0.9800
C32 H32B 0.9800
C32 H32C 0.9800
C30 H30A 0.9800
C30 H30B 0.9800
C30 H30C 0.9800

loop_
_geom_hbond_atom_site_label_D
_geom_hbond_atom_site_label_H
_geom_hbond_atom_site_label_A
_geom_hbond_distance_DH
_geom_hbond_distance_HA
_geom_hbond_distance_DA
_geom_hbond_angle_DHA
_geom_hbond_site_symmetry_A
_geom_hbond_publ_flag
N1 H1 O7 0.88 1.97 2.818(5) 162.8 . yes
N14 H14 O7 0.88 2.07 2.937(5) 167.3 . yes
N9 H9 O5 0.88 1.97 2.836(5) 165.6 . yes
O12 H12 O11 0.84 1.91 2.749(5) 174.7 . yes
N5 H5 O8 0.88 1.96 2.781(5) 154.9 . yes
N8 H8 O10 0.88 1.85 2.730(5) 175.1 4 yes
N6 H6 O5 0.88 2.10 2.957(5) 165.8 . yes
N16 H16 O12 0.88 2.00 2.847(5) 159.8 2_574 yes
N13 H13 O6 0.88 1.90 2.750(5) 162.6 . yes
O10 H10 O9 0.84 1.84 2.632(6) 157.6 . yes
O9 H9C O3 0.84 1.88 2.677(5) 157.6 . yes
O11 H11 O2 0.84 1.88 2.677(5) 157.5 . yes
C21 H21A O4 0.99 2.65 3.416(6) 133.8 2_565 yes
C8 H8A O12 0.95 2.57 3.351(6) 140.2 2_574 yes
C23 H23B F2 0.99 2.59 3.378(6) 136.5 . yes
C4 H4A O2 0.99 2.61 3.555(6) 159.4 . yes
C4 H4B N8 0.99 2.58 3.544(6) 165.4 1_565 yes
C16 H16A O3 0.99 2.58 3.490(6) 153.2 . yes
C16 H16B N16 0.99 2.67 3.543(6) 146.6 1_545 yes
C11 H11A O1 0.99 2.44 3.033(6) 118.1 4_464 yes
C17 H17A O2 0.99 2.65 3.577(6) 156.2 2_564 yes
C1 H1B F3 0.99 2.63 3.347(7) 129.6 3 yes
C18 H18B O8 0.99 2.57 3.547(6) 168.0 3_545 yes
C30 H30B F1 0.98 2.50 3.394(8) 152.2 2_554 yes
